data_7211647
loop_
_publ_author_name
'Zang, Hong-Ying'
'Lan, Ya-Qian'
'Yang, Guang-Sheng'
'Wang, Xin-Long'
'Shao, Kui-Zhan'
'Xu, Guang-Juan'
'Su, Zhong-Min'

_publ_section_title
;
 Construction and property investigation of transition-metal complexes
 modified octamolybdate hybrid materials based on V-shaped organic ligands
;
_journal_issue 2
_journal_name_full CrystEngComm
_journal_page_first 434
_journal_paper_doi 10.1039/b911881k
_journal_volume 12
_journal_year 2010
_chemical_formula_moiety 'C16 H18 Cu Mo8 N8 O26, 2(H2O)'
_chemical_formula_sum 'C16 H22 Cu Mo8 N8 O28'
_chemical_formula_weight 1605.48
_chemical_name_systematic
;
?
;
_space_group_IT_number 15
_symmetry_cell_setting monoclinic
_symmetry_space_group_name_Hall '-C 2yc'
_symmetry_space_group_name_H-M 'C 1 2/c 1'
_atom_sites_solution_hydrogens geom
_atom_sites_solution_primary direct
_atom_sites_solution_secondary difmap
_audit_creation_method SHELXL-97
_cell_angle_alpha 90
_cell_angle_beta 93.1480(10)
_cell_angle_gamma 90
_cell_formula_units_Z 4
_cell_length_a 19.0610(7)
_cell_length_b 10.4310(7)
_cell_length_c 18.3960(14)
_cell_measurement_reflns_used 'total reflection'
_cell_measurement_temperature 293(2)
_cell_measurement_theta_max 26.04
_cell_measurement_theta_min 1.33
_cell_volume 3652.1(4)
_computing_cell_refinement 'Bruker SMART'
_computing_data_collection 'Bruker SMART'
_computing_data_reduction 'Bruker SMART'
_computing_molecular_graphics 'Bruker SHELXTL'
_computing_publication_material 'Bruker SHELXTL'
_computing_structure_refinement 'SHELXL-97 (Sheldrick, 1997)'
_computing_structure_solution 'SHELXS-97 (Sheldrick, 1990)'
_diffrn_ambient_temperature 293(2)
_diffrn_measured_fraction_theta_full 1.000
_diffrn_measured_fraction_theta_max 1.000
_diffrn_measurement_device_type 'Bruker SMART APEX II CCD area-detector'
_diffrn_measurement_method '\f and \w scans'
_diffrn_radiation_monochromator graphite
_diffrn_radiation_source 'fine-focus sealed tube'
_diffrn_radiation_type MoK\a
_diffrn_radiation_wavelength 0.71069
_diffrn_reflns_av_R_equivalents 0.0260
_diffrn_reflns_av_sigmaI/netI 0.0273
_diffrn_reflns_limit_h_max 22
_diffrn_reflns_limit_h_min -18
_diffrn_reflns_limit_k_max 12
_diffrn_reflns_limit_k_min -10
_diffrn_reflns_limit_l_max 21
_diffrn_reflns_limit_l_min -21
_diffrn_reflns_number 8998
_diffrn_reflns_theta_full 25.00
_diffrn_reflns_theta_max 25.00
_diffrn_reflns_theta_min 2.14
_diffrn_standards_interval_time 0
_diffrn_standards_number 0
_exptl_absorpt_coefficient_mu 3.334
_exptl_absorpt_correction_T_max 0.391
_exptl_absorpt_correction_T_min 0.242
_exptl_absorpt_correction_type multi-scan
_exptl_absorpt_process_details 'SADABS (Sheldrick, 1996)'
_exptl_crystal_colour 'dark green'
_exptl_crystal_density_diffrn 2.920
_exptl_crystal_density_method 'not measured'
_exptl_crystal_description 'thin sheet'
_exptl_crystal_F_000 3052
_exptl_crystal_size_max 0.45
_exptl_crystal_size_mid 0.36
_exptl_crystal_size_min 0.28
_refine_diff_density_max 0.769
_refine_diff_density_min -0.950
_refine_diff_density_rms 0.358
_refine_ls_extinction_method none
_refine_ls_goodness_of_fit_ref 1.143
_refine_ls_hydrogen_treatment mixed
_refine_ls_matrix_type full
_refine_ls_number_parameters 288
_refine_ls_number_reflns 3214
_refine_ls_number_restraints 4
_refine_ls_restrained_S_all 1.142
_refine_ls_R_factor_all 0.0259
_refine_ls_R_factor_gt 0.0228
_refine_ls_shift/su_max 0.001
_refine_ls_shift/su_mean 0.000
_refine_ls_structure_factor_coef Fsqd
_refine_ls_weighting_details 'calc w=1/[\s^2^(Fo^2^)+(0.0331P)^2^+0.2562P] where P=(Fo^2^+2Fc^2^)/3'
_refine_ls_weighting_scheme calc
_refine_ls_wR_factor_gt 0.0601
_refine_ls_wR_factor_ref 0.0615
_reflns_number_gt 2930
_reflns_number_total 3214
_reflns_threshold_expression >2sigma(I)
_cod_data_source_file b911881k.txt
_cod_data_source_block 3
_cod_depositor_comments
;
The following automatic conversions were performed:

'_symmetry_cell_setting' value 'Monoclinic' changed to 'monoclinic'
according to /home/saulius/struct/CIF-dictionaries/cif_core.dic
dictionary named 'cif_core.dic' version 2.4.2 from 2011-04-26.

Automatic conversion script
Id: cif_fix_values 1891 2012-01-12 08:04:46Z andrius 
;
_cod_original_sg_symbol_H-M 'C2/c '
_cod_database_code 7211647

loop_
_symmetry_equiv_pos_as_xyz
'x, y, z'
'-x, y, -z+1/2'
'x+1/2, y+1/2, z'
'-x+1/2, y+1/2, -z+1/2'
'-x, -y, -z'
'x, -y, z-1/2'
'-x+1/2, -y+1/2, -z'
'x+1/2, -y+1/2, z-1/2'

loop_
_atom_site_label
_atom_site_type_symbol
_atom_site_fract_x
_atom_site_fract_y
_atom_site_fract_z
_atom_site_U_iso_or_equiv
_atom_site_adp_type
_atom_site_occupancy
_atom_site_symmetry_multiplicity
_atom_site_calc_flag
_atom_site_refinement_flags
Cu1 Cu 0.0000 0.0000 0.0000 0.02014(15) Uani 1 2 d S
Mo1 Mo 0.182168(15) 0.03161(3) 0.054734(17) 0.01723(10) Uani 1 1 d .
Mo2 Mo 0.254192(16) 0.30003(3) 0.095019(16) 0.01778(10) Uani 1 1 d .
Mo3 Mo 0.397287(16) 0.20138(3) 0.028972(17) 0.01985(10) Uani 1 1 d .
Mo4 Mo 0.323146(16) -0.07049(3) -0.016513(18) 0.02178(10) Uani 1 1 d .
C1 C -0.0395(2) -0.0354(4) 0.1568(2) 0.0291(9) Uani 1 1 d .
H1 H -0.0104 -0.1061 0.1651 0.035 Uiso 1 1 calc R
C2 C -0.08892(19) 0.1227(3) 0.1044(2) 0.0227(8) Uani 1 1 d .
H2 H -0.1026 0.1857 0.0708 0.027 Uiso 1 1 calc R
C3 C -0.1636(2) 0.1920(4) 0.2065(2) 0.0294(9) Uani 1 1 d .
H3A H -0.1890 0.1408 0.2403 0.035 Uiso 1 1 calc R
H3B H -0.1975 0.2280 0.1709 0.035 Uiso 1 1 calc R
C4 C -0.1251(2) 0.2996(4) 0.2473(2) 0.0261(9) Uani 1 1 d .
C5 C -0.0724(2) 0.2748(4) 0.3009(2) 0.0324(9) Uani 1 1 d .
H5 H -0.0607 0.1906 0.3129 0.039 Uiso 1 1 calc R
C6 C -0.0376(2) 0.3745(4) 0.3361(2) 0.0375(10) Uani 1 1 d .
H6 H -0.0021 0.3577 0.3716 0.045 Uiso 1 1 calc R
C7 C -0.0552(2) 0.4973(4) 0.3190(2) 0.0394(11) Uani 1 1 d .
H7 H -0.0318 0.5651 0.3424 0.047 Uiso 1 1 calc R
C8 C -0.1413(2) 0.4255(4) 0.2322(2) 0.0294(9) Uani 1 1 d .
H8 H -0.1766 0.4454 0.1971 0.035 Uiso 1 1 calc R
N1 N -0.11398(16) 0.1099(3) 0.16940(17) 0.0250(7) Uani 1 1 d .
N2 N -0.08202(18) 0.0070(3) 0.20428(19) 0.0355(8) Uani 1 1 d .
N3 N -0.04155(15) 0.0331(3) 0.09403(16) 0.0210(7) Uani 1 1 d .
N4 N -0.10629(19) 0.5197(3) 0.2681(2) 0.0345(8) Uani 1 1 d D
H1N H -0.117(2) 0.5988(16) 0.262(3) 0.052 Uiso 1 1 d D
O1 O 0.22098(13) 0.4519(2) 0.11340(14) 0.0263(6) Uani 1 1 d .
O2 O 0.28089(14) 0.2397(3) 0.17708(14) 0.0298(6) Uani 1 1 d .
O1W O -0.09977(18) 0.7785(3) 0.29757(19) 0.0463(8) Uani 1 1 d D
H1A H -0.129(2) 0.771(4) 0.3305(19) 0.072(19) Uiso 1 1 d D
H1B H -0.1127(19) 0.840(3) 0.2696(18) 0.041(14) Uiso 1 1 d D
O3 O 0.16437(12) 0.2136(2) 0.07770(13) 0.0193(5) Uani 1 1 d .
O4 O 0.34177(11) 0.3533(2) 0.05650(13) 0.0189(5) Uani 1 1 d .
O5 O 0.27993(11) 0.1359(2) 0.02841(12) 0.0177(5) Uani 1 1 d .
O6 O 0.41716(14) 0.1442(3) 0.11373(15) 0.0329(6) Uani 1 1 d .
O7 O 0.47119(13) 0.2787(2) 0.00383(16) 0.0294(6) Uani 1 1 d .
O8 O 0.39687(12) 0.0514(2) -0.02808(14) 0.0239(6) Uani 1 1 d .
O9 O 0.34359(15) -0.1913(2) -0.07294(17) 0.0389(8) Uani 1 1 d .
O10 O 0.34913(14) -0.1218(2) 0.06895(15) 0.0318(6) Uani 1 1 d .
O11 O 0.22284(12) -0.0855(2) -0.00775(14) 0.0228(6) Uani 1 1 d .
O12 O 0.21236(13) -0.0182(2) 0.13803(14) 0.0256(6) Uani 1 1 d .
O13 O 0.09480(12) -0.0172(2) 0.04899(14) 0.0233(6) Uani 1 1 d .

loop_
_atom_site_aniso_label
_atom_site_aniso_U_11
_atom_site_aniso_U_22
_atom_site_aniso_U_33
_atom_site_aniso_U_23
_atom_site_aniso_U_13
_atom_site_aniso_U_12
Cu1 0.0152(3) 0.0228(3) 0.0226(3) -0.0032(3) 0.0025(3) -0.0007(2)
Mo1 0.01456(17) 0.01691(17) 0.02029(18) 0.00257(13) 0.00167(13) -0.00178(11)
Mo2 0.01748(18) 0.02015(18) 0.01577(17) -0.00023(12) 0.00126(13) -0.00397(11)
Mo3 0.01586(18) 0.01850(18) 0.02495(19) 0.00307(13) -0.00102(14) -0.00100(11)
Mo4 0.02132(19) 0.01538(17) 0.0293(2) 0.00084(13) 0.00730(15) 0.00073(12)
C1 0.034(2) 0.026(2) 0.027(2) 0.0009(17) 0.0014(19) 0.0072(17)
C2 0.024(2) 0.0223(19) 0.0222(19) -0.0026(16) 0.0022(16) -0.0025(15)
C3 0.024(2) 0.037(2) 0.029(2) -0.0063(18) 0.0085(18) 0.0025(16)
C4 0.025(2) 0.033(2) 0.021(2) -0.0033(17) 0.0096(17) 0.0041(15)
C5 0.034(2) 0.039(2) 0.024(2) 0.0007(18) 0.0071(18) 0.0065(19)
C6 0.031(2) 0.057(3) 0.025(2) 0.001(2) 0.0039(19) 0.006(2)
C7 0.035(3) 0.052(3) 0.032(2) -0.014(2) 0.004(2) -0.007(2)
C8 0.028(2) 0.039(2) 0.022(2) -0.0023(18) 0.0009(17) 0.0015(17)
N1 0.0254(17) 0.0247(17) 0.0250(17) -0.0027(14) 0.0028(14) 0.0017(13)
N2 0.044(2) 0.033(2) 0.0290(19) 0.0053(16) 0.0014(17) 0.0045(16)
N3 0.0189(16) 0.0200(16) 0.0241(17) -0.0048(13) 0.0018(14) -0.0002(12)
N4 0.043(2) 0.030(2) 0.031(2) -0.0034(16) 0.0079(18) -0.0012(16)
O1 0.0279(15) 0.0239(13) 0.0274(15) -0.0040(12) 0.0044(12) -0.0021(11)
O2 0.0307(15) 0.0396(16) 0.0187(13) 0.0039(12) -0.0020(12) -0.0056(12)
O1W 0.062(2) 0.0383(19) 0.039(2) 0.0065(16) 0.0084(19) -0.0009(16)
O3 0.0165(13) 0.0194(13) 0.0219(13) -0.0022(10) 0.0005(11) -0.0025(9)
O4 0.0151(12) 0.0199(12) 0.0214(13) -0.0004(10) -0.0020(10) -0.0049(10)
O5 0.0133(12) 0.0211(13) 0.0186(13) 0.0008(10) -0.0007(10) -0.0010(9)
O6 0.0335(16) 0.0357(16) 0.0287(15) 0.0096(13) -0.0054(13) 0.0019(12)
O7 0.0211(14) 0.0261(14) 0.0411(17) 0.0033(12) 0.0022(12) -0.0025(11)
O8 0.0215(14) 0.0193(13) 0.0314(15) 0.0013(11) 0.0070(12) 0.0006(10)
O9 0.0457(19) 0.0235(15) 0.0494(19) -0.0078(13) 0.0182(16) -0.0016(12)
O10 0.0308(15) 0.0286(15) 0.0362(16) 0.0110(13) 0.0048(13) 0.0066(11)
O11 0.0214(13) 0.0188(13) 0.0287(14) -0.0024(11) 0.0042(11) -0.0052(10)
O12 0.0215(14) 0.0304(15) 0.0248(14) 0.0071(12) -0.0009(12) -0.0010(11)
O13 0.0195(14) 0.0236(14) 0.0269(14) 0.0018(11) 0.0020(11) -0.0016(10)

loop_
_atom_type_symbol
_atom_type_description
_atom_type_scat_dispersion_real
_atom_type_scat_dispersion_imag
_atom_type_scat_source
C C 0.0033 0.0016 'International Tables Vol C Tables 4.2.6.8 and 6.1.1.4'
H H 0.0000 0.0000 'International Tables Vol C Tables 4.2.6.8 and 6.1.1.4'
N N 0.0061 0.0033 'International Tables Vol C Tables 4.2.6.8 and 6.1.1.4'
O O 0.0106 0.0060 'International Tables Vol C Tables 4.2.6.8 and 6.1.1.4'
Cu Cu 0.3201 1.2651 'International Tables Vol C Tables 4.2.6.8 and 6.1.1.4'
Mo Mo -1.6832 0.6857 'International Tables Vol C Tables 4.2.6.8 and 6.1.1.4'

loop_
_geom_angle_atom_site_label_1
_geom_angle_atom_site_label_2
_geom_angle_atom_site_label_3
_geom_angle
_geom_angle_site_symmetry_1
_geom_angle_site_symmetry_3
N3 Cu1 N3 180.0(2) 5 .
N3 Cu1 O13 90.98(11) 5 5
N3 Cu1 O13 89.02(11) . 5
N3 Cu1 O13 89.02(11) 5 .
N3 Cu1 O13 90.98(11) . .
O13 Cu1 O13 180.00(15) 5 .
N3 Cu1 O7 87.73(11) 5 3_445
N3 Cu1 O7 92.27(11) . 3_445
O13 Cu1 O7 83.97(9) 5 3_445
O13 Cu1 O7 96.03(9) . 3_445
N3 Cu1 O7 92.27(11) 5 7
N3 Cu1 O7 87.73(11) . 7
O13 Cu1 O7 96.03(9) 5 7
O13 Cu1 O7 83.97(9) . 7
O7 Cu1 O7 180.0 3_445 7
O12 Mo1 O13 104.04(12) . .
O12 Mo1 O11 102.96(12) . .
O13 Mo1 O11 101.47(11) . .
O12 Mo1 O3 98.92(12) . .
O13 Mo1 O3 96.84(11) . .
O11 Mo1 O3 146.95(10) . .
O12 Mo1 O5 95.72(10) . .
O13 Mo1 O5 159.54(10) . .
O11 Mo1 O5 78.84(9) . .
O3 Mo1 O5 74.56(9) . .
O12 Mo1 O4 165.69(10) . 7
O13 Mo1 O4 87.59(10) . 7
O11 Mo1 O4 82.44(10) . 7
O3 Mo1 O4 71.02(9) . 7
O5 Mo1 O4 72.10(8) . 7
O12 Mo1 Mo2 86.45(9) . .
O13 Mo1 Mo2 132.07(8) . .
O11 Mo1 Mo2 121.86(7) . .
O3 Mo1 Mo2 35.33(7) . .
O5 Mo1 Mo2 43.02(6) . .
O4 Mo1 Mo2 79.51(5) 7 .
O2 Mo2 O1 105.07(13) . .
O2 Mo2 O4 102.20(11) . .
O1 Mo2 O4 98.03(11) . .
O2 Mo2 O3 101.12(11) . .
O1 Mo2 O3 97.29(11) . .
O4 Mo2 O3 147.58(10) . .
O2 Mo2 O5 98.27(11) . .
O1 Mo2 O5 156.62(11) . .
O4 Mo2 O5 78.10(9) . .
O3 Mo2 O5 76.52(9) . .
O2 Mo2 O5 173.58(11) . 7
O1 Mo2 O5 81.35(10) . 7
O4 Mo2 O5 76.67(9) . 7
O3 Mo2 O5 77.63(9) . 7
O5 Mo2 O5 75.31(9) . 7
O2 Mo2 Mo1 89.15(9) . .
O1 Mo2 Mo1 133.30(8) . .
O4 Mo2 Mo1 122.53(7) . .
O3 Mo2 Mo1 36.01(7) . .
O5 Mo2 Mo1 44.43(6) . .
O5 Mo2 Mo1 86.23(5) 7 .
O2 Mo2 Mo3 89.90(9) . .
O1 Mo2 Mo3 133.45(8) . .
O4 Mo2 Mo3 35.42(7) . .
O3 Mo2 Mo3 123.16(7) . .
O5 Mo2 Mo3 46.65(6) . .
O5 Mo2 Mo3 85.62(5) 7 .
Mo1 Mo2 Mo3 89.684(11) . .
O6 Mo3 O7 105.64(13) . .
O6 Mo3 O8 102.38(12) . .
O7 Mo3 O8 102.68(12) . .
O6 Mo3 O4 98.15(12) . .
O7 Mo3 O4 98.67(11) . .
O8 Mo3 O4 144.94(10) . .
O6 Mo3 O5 93.82(11) . .
O7 Mo3 O5 159.92(11) . .
O8 Mo3 O5 77.31(9) . .
O4 Mo3 O5 73.22(8) . .
O6 Mo3 O3 163.27(11) . 7
O7 Mo3 O3 88.75(11) . 7
O8 Mo3 O3 82.20(10) . 7
O4 Mo3 O3 70.73(9) . 7
O5 Mo3 O3 71.28(8) . 7
O6 Mo3 Mo2 85.20(9) . .
O7 Mo3 Mo2 132.85(9) . .
O8 Mo3 Mo2 119.91(7) . .
O4 Mo3 Mo2 34.27(6) . .
O5 Mo3 Mo2 42.61(6) . .
O3 Mo3 Mo2 78.66(6) 7 .
O9 Mo4 O10 105.47(14) . .
O9 Mo4 O8 103.36(12) . .
O10 Mo4 O8 97.63(12) . .
O9 Mo4 O11 104.65(12) . .
O10 Mo4 O11 97.81(11) . .
O8 Mo4 O11 142.91(10) . .
O9 Mo4 O1 90.68(12) . 7
O10 Mo4 O1 163.85(11) . 7
O8 Mo4 O1 78.19(10) . 7
O11 Mo4 O1 77.66(10) . 7
O9 Mo4 O5 161.65(12) . .
O10 Mo4 O5 92.88(10) . .
O8 Mo4 O5 73.62(9) . .
O11 Mo4 O5 72.10(9) . .
O1 Mo4 O5 70.97(8) 7 .
N2 C1 N3 113.7(3) . .
N2 C1 H1 123.1 . .
N3 C1 H1 123.1 . .
N1 C2 N3 110.2(3) . .
N1 C2 H2 124.9 . .
N3 C2 H2 124.9 . .
N1 C3 C4 110.8(3) . .
N1 C3 H3A 109.5 . .
C4 C3 H3A 109.5 . .
N1 C3 H3B 109.5 . .
C4 C3 H3B 109.5 . .
H3A C3 H3B 108.1 . .
C8 C4 C5 117.8(4) . .
C8 C4 C3 120.6(4) . .
C5 C4 C3 121.6(4) . .
C6 C5 C4 120.2(4) . .
C6 C5 H5 119.9 . .
C4 C5 H5 119.9 . .
C7 C6 C5 119.8(4) . .
C7 C6 H6 120.1 . .
C5 C6 H6 120.1 . .
N4 C7 C6 119.3(4) . .
N4 C7 H7 120.3 . .
C6 C7 H7 120.3 . .
N4 C8 C4 120.0(4) . .
N4 C8 H8 120.0 . .
C4 C8 H8 120.0 . .
C2 N1 N2 109.2(3) . .
C2 N1 C3 129.5(3) . .
N2 N1 C3 121.2(3) . .
C1 N2 N1 103.2(3) . .
C2 N3 C1 103.7(3) . .
C2 N3 Cu1 124.2(3) . .
C1 N3 Cu1 131.3(2) . .
C7 N4 C8 122.8(4) . .
C7 N4 H1N 115(3) . .
C8 N4 H1N 122(3) . .
Mo2 O1 Mo4 117.44(13) . 7
H1A O1W H1B 108.8(17) . .
Mo2 O3 Mo1 108.66(11) . .
Mo2 O3 Mo3 110.46(10) . 7
Mo1 O3 Mo3 105.18(10) . 7
Mo2 O4 Mo3 110.31(11) . .
Mo2 O4 Mo1 109.27(10) . 7
Mo3 O4 Mo1 105.14(10) . 7
Mo2 O5 Mo1 92.55(8) . .
Mo2 O5 Mo3 90.74(8) . .
Mo1 O5 Mo3 161.90(11) . .
Mo2 O5 Mo2 104.69(9) . 7
Mo1 O5 Mo2 98.82(8) . 7
Mo3 O5 Mo2 97.54(8) . 7
Mo2 O5 Mo4 164.96(11) . .
Mo1 O5 Mo4 86.87(7) . .
Mo3 O5 Mo4 85.37(7) . .
Mo2 O5 Mo4 90.24(8) 7 .
Mo3 O7 Cu1 131.48(14) . 3
Mo3 O8 Mo4 118.04(12) . .
Mo1 O11 Mo4 116.26(12) . .
Mo1 O13 Cu1 147.87(15) . .

loop_
_geom_bond_atom_site_label_1
_geom_bond_atom_site_label_2
_geom_bond_distance
_geom_bond_site_symmetry_2
Cu1 N3 1.972(3) 5
Cu1 N3 1.972(3) .
Cu1 O13 1.983(2) 5
Cu1 O13 1.983(2) .
Cu1 O7 2.374(2) 3_445
Cu1 O7 2.374(2) 7
Mo1 O12 1.689(3) .
Mo1 O13 1.739(2) .
Mo1 O11 1.874(2) .
Mo1 O3 1.978(2) .
Mo1 O5 2.234(2) .
Mo1 O4 2.394(2) 7
Mo1 Mo2 3.1877(4) .
Mo2 O2 1.688(3) .
Mo2 O1 1.746(2) .
Mo2 O4 1.931(2) .
Mo2 O3 1.946(2) .
Mo2 O5 2.177(2) .
Mo2 O5 2.421(2) 7
Mo2 Mo3 3.2154(4) .
Mo3 O6 1.693(3) .
Mo3 O7 1.709(2) .
Mo3 O8 1.883(2) .
Mo3 O4 1.987(2) .
Mo3 O5 2.338(2) .
Mo3 O3 2.401(2) 7
Mo4 O9 1.691(3) .
Mo4 O10 1.708(3) .
Mo4 O8 1.916(2) .
Mo4 O11 1.934(2) .
Mo4 O1 2.291(3) 7
Mo4 O5 2.464(2) .
C1 N2 1.301(5) .
C1 N3 1.357(5) .
C1 H1 0.9300 .
C2 N1 1.318(5) .
C2 N3 1.321(4) .
C2 H2 0.9300 .
C3 N1 1.470(4) .
C3 C4 1.517(5) .
C3 H3A 0.9700 .
C3 H3B 0.9700 .
C4 C8 1.374(5) .
C4 C5 1.392(5) .
C5 C6 1.376(6) .
C5 H5 0.9300 .
C6 C7 1.357(6) .
C6 H6 0.9300 .
C7 N4 1.335(5) .
C7 H7 0.9300 .
C8 N4 1.340(5) .
C8 H8 0.9300 .
N1 N2 1.376(4) .
N4 H1N 0.856(10) .
O1 Mo4 2.291(3) 7
O1W H1A 0.849(10) .
O1W H1B 0.850(10) .
O3 Mo3 2.401(2) 7
O4 Mo1 2.394(2) 7
O5 Mo2 2.421(2) 7
O7 Cu1 2.374(2) 3

loop_
_geom_hbond_atom_site_label_D
_geom_hbond_atom_site_label_H
_geom_hbond_atom_site_label_A
_geom_hbond_distance_DH
_geom_hbond_distance_HA
_geom_hbond_distance_DA
_geom_hbond_angle_DHA
_geom_hbond_site_symmetry_A
N4 H1N O1W 0.856(10) 2.01(3) 2.755(5) 145(4) .
O1W H1B N2 0.850(10) 2.21(2) 2.968(5) 148(4) 1_565
O1W H1A O9 0.849(10) 2.05(2) 2.819(5) 150(4) 8_456

loop_
_geom_torsion_atom_site_label_1
_geom_torsion_atom_site_label_2
_geom_torsion_atom_site_label_3
_geom_torsion_atom_site_label_4
_geom_torsion
_geom_torsion_site_symmetry_1
_geom_torsion_site_symmetry_4
O12 Mo1 Mo2 O2 -0.46(12) . .
O13 Mo1 Mo2 O2 105.29(14) . .
O11 Mo1 Mo2 O2 -103.52(13) . .
O3 Mo1 Mo2 O2 110.41(16) . .
O5 Mo1 Mo2 O2 -102.75(12) . .
O4 Mo1 Mo2 O2 -177.70(11) 7 .
O12 Mo1 Mo2 O1 -110.53(15) . .
O13 Mo1 Mo2 O1 -4.79(17) . .
O11 Mo1 Mo2 O1 146.41(15) . .
O3 Mo1 Mo2 O1 0.33(17) . .
O5 Mo1 Mo2 O1 147.18(15) . .
O4 Mo1 Mo2 O1 72.23(13) 7 .
O12 Mo1 Mo2 O4 103.50(12) . .
O13 Mo1 Mo2 O4 -150.76(14) . .
O11 Mo1 Mo2 O4 0.44(12) . .
O3 Mo1 Mo2 O4 -145.64(15) . .
O5 Mo1 Mo2 O4 1.21(12) . .
O4 Mo1 Mo2 O4 -73.74(11) 7 .
O12 Mo1 Mo2 O3 -110.87(15) . .
O13 Mo1 Mo2 O3 -5.12(17) . .
O11 Mo1 Mo2 O3 146.07(16) . .
O5 Mo1 Mo2 O3 146.85(15) . .
O4 Mo1 Mo2 O3 71.89(14) 7 .
O12 Mo1 Mo2 O5 102.29(12) . .
O13 Mo1 Mo2 O5 -151.97(15) . .
O11 Mo1 Mo2 O5 -0.77(12) . .
O3 Mo1 Mo2 O5 -146.85(15) . .
O4 Mo1 Mo2 O5 -74.95(10) 7 .
O12 Mo1 Mo2 O5 175.08(10) . 7
O13 Mo1 Mo2 O5 -79.18(12) . 7
O11 Mo1 Mo2 O5 72.02(11) . 7
O3 Mo1 Mo2 O5 -74.06(13) . 7
O5 Mo1 Mo2 O5 72.79(11) . 7
O4 Mo1 Mo2 O5 -2.16(7) 7 7
O12 Mo1 Mo2 Mo3 89.44(8) . .
O13 Mo1 Mo2 Mo3 -164.81(11) . .
O11 Mo1 Mo2 Mo3 -13.62(9) . .
O3 Mo1 Mo2 Mo3 -159.69(12) . .
O5 Mo1 Mo2 Mo3 -12.85(8) . .
O4 Mo1 Mo2 Mo3 -87.80(6) 7 .
O2 Mo2 Mo3 O6 0.54(13) . .
O1 Mo2 Mo3 O6 111.42(15) . .
O4 Mo2 Mo3 O6 112.08(15) . .
O3 Mo2 Mo3 O6 -102.71(13) . .
O5 Mo2 Mo3 O6 -100.96(12) . .
O5 Mo2 Mo3 O6 -174.85(11) 7 .
Mo1 Mo2 Mo3 O6 -88.61(9) . .
O2 Mo2 Mo3 O7 -106.39(16) . .
O1 Mo2 Mo3 O7 4.49(18) . .
O4 Mo2 Mo3 O7 5.15(17) . .
O3 Mo2 Mo3 O7 150.36(16) . .
O5 Mo2 Mo3 O7 152.11(16) . .
O5 Mo2 Mo3 O7 78.22(14) 7 .
Mo1 Mo2 Mo3 O7 164.46(13) . .
O2 Mo2 Mo3 O8 102.07(13) . .
O1 Mo2 Mo3 O8 -147.05(15) . .
O4 Mo2 Mo3 O8 -146.38(15) . .
O3 Mo2 Mo3 O8 -1.18(12) . .
O5 Mo2 Mo3 O8 0.57(12) . .
O5 Mo2 Mo3 O8 -73.32(10) 7 .
Mo1 Mo2 Mo3 O8 12.93(9) . .
O2 Mo2 Mo3 O4 -111.54(15) . .
O1 Mo2 Mo3 O4 -0.66(16) . .
O3 Mo2 Mo3 O4 145.20(15) . .
O5 Mo2 Mo3 O4 146.95(15) . .
O5 Mo2 Mo3 O4 73.06(13) 7 .
Mo1 Mo2 Mo3 O4 159.31(12) . .
O2 Mo2 Mo3 O5 101.50(12) . .
O1 Mo2 Mo3 O5 -147.62(15) . .
O4 Mo2 Mo3 O5 -146.95(15) . .
O3 Mo2 Mo3 O5 -1.75(11) . .
O5 Mo2 Mo3 O5 -73.89(11) 7 .
Mo1 Mo2 Mo3 O5 12.36(8) . .
O2 Mo2 Mo3 O3 176.11(11) . 7
O1 Mo2 Mo3 O3 -73.01(13) . 7
O4 Mo2 Mo3 O3 -72.34(13) . 7
O3 Mo2 Mo3 O3 72.86(11) . 7
O5 Mo2 Mo3 O3 74.61(10) . 7
O5 Mo2 Mo3 O3 0.72(7) 7 7
Mo1 Mo2 Mo3 O3 86.97(5) . 7
N1 C3 C4 C8 121.9(4) . .
N1 C3 C4 C5 -58.0(5) . .
C8 C4 C5 C6 -1.0(5) . .
C3 C4 C5 C6 178.9(3) . .
C4 C5 C6 C7 0.6(6) . .
C5 C6 C7 N4 0.2(6) . .
C5 C4 C8 N4 0.7(5) . .
C3 C4 C8 N4 -179.2(3) . .
N3 C2 N1 N2 0.0(4) . .
N3 C2 N1 C3 175.3(3) . .
C4 C3 N1 C2 -86.8(5) . .
C4 C3 N1 N2 88.1(4) . .
N3 C1 N2 N1 0.3(5) . .
C2 N1 N2 C1 -0.1(4) . .
C3 N1 N2 C1 -176.0(3) . .
N1 C2 N3 C1 0.2(4) . .
N1 C2 N3 Cu1 171.0(2) . .
N2 C1 N3 C2 -0.3(5) . .
N2 C1 N3 Cu1 -170.2(3) . .
N3 Cu1 N3 C2 112(32) 5 .
O13 Cu1 N3 C2 -43.3(3) 5 .
O13 Cu1 N3 C2 136.7(3) . .
O7 Cu1 N3 C2 -127.2(3) 3_445 .
O7 Cu1 N3 C2 52.8(3) 7 .
N3 Cu1 N3 C1 -80(32) 5 .
O13 Cu1 N3 C1 124.8(3) 5 .
O13 Cu1 N3 C1 -55.2(3) . .
O7 Cu1 N3 C1 40.9(3) 3_445 .
O7 Cu1 N3 C1 -139.1(3) 7 .
C6 C7 N4 C8 -0.5(6) . .
C4 C8 N4 C7 0.0(6) . .
O2 Mo2 O1 Mo4 -179.32(12) . 7
O4 Mo2 O1 Mo4 75.67(14) . 7
O3 Mo2 O1 Mo4 -75.68(14) . 7
O5 Mo2 O1 Mo4 -2.9(3) . 7
O5 Mo2 O1 Mo4 0.56(11) 7 7
Mo1 Mo2 O1 Mo4 -75.87(15) . 7
Mo3 Mo2 O1 Mo4 76.06(16) . 7
O2 Mo2 O3 Mo1 -72.76(15) . .
O1 Mo2 O3 Mo1 -179.76(12) . .
O4 Mo2 O3 Mo1 62.6(2) . .
O5 Mo2 O3 Mo1 23.18(11) . .
O5 Mo2 O3 Mo1 100.80(12) 7 .
Mo3 Mo2 O3 Mo1 24.49(14) . .
O2 Mo2 O3 Mo3 172.34(12) . 7
O1 Mo2 O3 Mo3 65.35(13) . 7
O4 Mo2 O3 Mo3 -52.3(2) . 7
O5 Mo2 O3 Mo3 -91.71(11) . 7
O5 Mo2 O3 Mo3 -14.09(9) 7 7
Mo1 Mo2 O3 Mo3 -114.90(16) . 7
Mo3 Mo2 O3 Mo3 -90.40(9) . 7
O12 Mo1 O3 Mo2 70.74(13) . .
O13 Mo1 O3 Mo2 176.17(12) . .
O11 Mo1 O3 Mo2 -60.4(2) . .
O5 Mo1 O3 Mo2 -22.77(11) . .
O4 Mo1 O3 Mo2 -98.76(12) 7 .
O12 Mo1 O3 Mo3 -170.97(10) . 7
O13 Mo1 O3 Mo3 -65.54(12) . 7
O11 Mo1 O3 Mo3 57.9(2) . 7
O5 Mo1 O3 Mo3 95.51(10) . 7
O4 Mo1 O3 Mo3 19.53(8) 7 7
Mo2 Mo1 O3 Mo3 118.29(15) . 7
O2 Mo2 O4 Mo3 72.11(14) . .
O1 Mo2 O4 Mo3 179.51(12) . .
O3 Mo2 O4 Mo3 -63.0(2) . .
O5 Mo2 O4 Mo3 -23.91(11) . .
O5 Mo2 O4 Mo3 -101.41(12) 7 .
Mo1 Mo2 O4 Mo3 -24.77(14) . .
O2 Mo2 O4 Mo1 -172.78(12) . 7
O1 Mo2 O4 Mo1 -65.38(13) . 7
O3 Mo2 O4 Mo1 52.1(2) . 7
O5 Mo2 O4 Mo1 91.20(10) . 7
O5 Mo2 O4 Mo1 13.70(9) 7 7
Mo1 Mo2 O4 Mo1 90.34(9) . 7
Mo3 Mo2 O4 Mo1 115.11(15) . 7
O6 Mo3 O4 Mo2 -68.88(14) . .
O7 Mo3 O4 Mo2 -176.18(13) . .
O8 Mo3 O4 Mo2 56.7(2) . .
O5 Mo3 O4 Mo2 22.68(10) . .
O3 Mo3 O4 Mo2 98.22(12) 7 .
O6 Mo3 O4 Mo1 173.44(11) . 7
O7 Mo3 O4 Mo1 66.13(12) . 7
O8 Mo3 O4 Mo1 -61.02(19) . 7
O5 Mo3 O4 Mo1 -95.01(9) . 7
O3 Mo3 O4 Mo1 -19.47(8) 7 7
Mo2 Mo3 O4 Mo1 -117.69(14) . 7
O2 Mo2 O5 Mo1 80.23(11) . .
O1 Mo2 O5 Mo1 -96.3(3) . .
O4 Mo2 O5 Mo1 -178.96(10) . .
O3 Mo2 O5 Mo1 -19.31(9) . .
O5 Mo2 O5 Mo1 -99.81(10) 7 .
Mo3 Mo2 O5 Mo1 162.20(12) . .
O2 Mo2 O5 Mo3 -81.97(11) . .
O1 Mo2 O5 Mo3 101.5(2) . .
O4 Mo2 O5 Mo3 18.84(8) . .
O3 Mo2 O5 Mo3 178.49(10) . .
O5 Mo2 O5 Mo3 97.99(9) 7 .
Mo1 Mo2 O5 Mo3 -162.20(12) . .
O2 Mo2 O5 Mo2 -179.96(11) . 7
O1 Mo2 O5 Mo2 3.5(3) . 7
O4 Mo2 O5 Mo2 -79.15(10) . 7
O3 Mo2 O5 Mo2 80.50(10) . 7
O5 Mo2 O5 Mo2 0.0 7 7
Mo1 Mo2 O5 Mo2 99.81(10) . 7
Mo3 Mo2 O5 Mo2 -97.99(9) . 7
O2 Mo2 O5 Mo4 -7.2(4) . .
O1 Mo2 O5 Mo4 176.3(3) . .
O4 Mo2 O5 Mo4 93.6(4) . .
O3 Mo2 O5 Mo4 -106.7(4) . .
O5 Mo2 O5 Mo4 172.7(5) 7 .
Mo1 Mo2 O5 Mo4 -87.4(4) . .
Mo3 Mo2 O5 Mo4 74.8(4) . .
O12 Mo1 O5 Mo2 -78.55(11) . .
O13 Mo1 O5 Mo2 86.4(3) . .
O11 Mo1 O5 Mo2 179.33(11) . .
O3 Mo1 O5 Mo2 19.15(9) . .
O4 Mo1 O5 Mo2 93.76(9) 7 .
O12 Mo1 O5 Mo3 21.7(4) . .
O13 Mo1 O5 Mo3 -173.3(3) . .
O11 Mo1 O5 Mo3 -80.4(4) . .
O3 Mo1 O5 Mo3 119.4(4) . .
O4 Mo1 O5 Mo3 -166.0(4) 7 .
Mo2 Mo1 O5 Mo3 100.3(4) . .
O12 Mo1 O5 Mo2 176.16(10) . 7
O13 Mo1 O5 Mo2 -18.9(3) . 7
O11 Mo1 O5 Mo2 74.03(10) . 7
O3 Mo1 O5 Mo2 -86.14(10) . 7
O4 Mo1 O5 Mo2 -11.54(7) 7 7
Mo2 Mo1 O5 Mo2 -105.30(10) . 7
O12 Mo1 O5 Mo4 86.40(10) . .
O13 Mo1 O5 Mo4 -108.6(3) . .
O11 Mo1 O5 Mo4 -15.72(9) . .
O3 Mo1 O5 Mo4 -175.90(10) . .
O4 Mo1 O5 Mo4 -101.29(8) 7 .
Mo2 Mo1 O5 Mo4 164.95(11) . .
O6 Mo3 O5 Mo2 78.66(11) . .
O7 Mo3 O5 Mo2 -87.2(3) . .
O8 Mo3 O5 Mo2 -179.49(10) . .
O4 Mo3 O5 Mo2 -18.71(9) . .
O3 Mo3 O5 Mo2 -93.54(9) 7 .
O6 Mo3 O5 Mo1 -21.9(4) . .
O7 Mo3 O5 Mo1 172.2(3) . .
O8 Mo3 O5 Mo1 80.0(4) . .
O4 Mo3 O5 Mo1 -119.3(4) . .
O3 Mo3 O5 Mo1 165.9(4) 7 .
Mo2 Mo3 O5 Mo1 -100.6(4) . .
O6 Mo3 O5 Mo2 -176.41(11) . 7
O7 Mo3 O5 Mo2 17.7(3) . 7
O8 Mo3 O5 Mo2 -74.57(10) . 7
O4 Mo3 O5 Mo2 86.22(9) . 7
O3 Mo3 O5 Mo2 11.39(7) 7 7
Mo2 Mo3 O5 Mo2 104.92(10) . 7
O6 Mo3 O5 Mo4 -86.79(11) . .
O7 Mo3 O5 Mo4 107.3(3) . .
O8 Mo3 O5 Mo4 15.06(9) . .
O4 Mo3 O5 Mo4 175.84(9) . .
O3 Mo3 O5 Mo4 101.01(8) 7 .
Mo2 Mo3 O5 Mo4 -165.45(11) . .
O9 Mo4 O5 Mo2 -173.5(4) . .
O10 Mo4 O5 Mo2 6.6(4) . .
O8 Mo4 O5 Mo2 -90.5(4) . .
O11 Mo4 O5 Mo2 103.9(4) . .
O1 Mo4 O5 Mo2 -173.4(4) 7 .
O9 Mo4 O5 Mo1 98.3(3) . .
O10 Mo4 O5 Mo1 -81.57(10) . .
O8 Mo4 O5 Mo1 -178.68(11) . .
O11 Mo4 O5 Mo1 15.71(9) . .
O1 Mo4 O5 Mo1 98.46(9) 7 .
O9 Mo4 O5 Mo3 -98.1(3) . .
O10 Mo4 O5 Mo3 82.06(10) . .
O8 Mo4 O5 Mo3 -15.05(9) . .
O11 Mo4 O5 Mo3 179.34(10) . .
O1 Mo4 O5 Mo3 -97.91(9) 7 .
O9 Mo4 O5 Mo2 -0.6(4) . 7
O10 Mo4 O5 Mo2 179.60(10) . 7
O8 Mo4 O5 Mo2 82.49(10) . 7
O11 Mo4 O5 Mo2 -83.12(10) . 7
O1 Mo4 O5 Mo2 -0.37(7) 7 7
O6 Mo3 O7 Cu1 -102.1(2) . 3
O8 Mo3 O7 Cu1 150.99(17) . 3
O4 Mo3 O7 Cu1 -1.0(2) . 3
O5 Mo3 O7 Cu1 63.3(4) . 3
O3 Mo3 O7 Cu1 69.27(18) 7 3
Mo2 Mo3 O7 Cu1 -4.0(3) . 3
O6 Mo3 O8 Mo4 69.01(16) . .
O7 Mo3 O8 Mo4 178.43(14) . .
O4 Mo3 O8 Mo4 -55.4(2) . .
O5 Mo3 O8 Mo4 -22.17(13) . .
O3 Mo3 O8 Mo4 -94.64(14) 7 .
Mo2 Mo3 O8 Mo4 -22.56(17) . .
O9 Mo4 O8 Mo3 -177.39(15) . .
O10 Mo4 O8 Mo3 -69.42(16) . .
O11 Mo4 O8 Mo3 44.4(2) . .
O1 Mo4 O8 Mo3 94.75(14) 7 .
O5 Mo4 O8 Mo3 21.35(12) . .
O12 Mo1 O11 Mo4 -70.77(15) . .
O13 Mo1 O11 Mo4 -178.27(13) . .
O3 Mo1 O11 Mo4 59.4(3) . .
O5 Mo1 O11 Mo4 22.60(12) . .
O4 Mo1 O11 Mo4 95.76(13) 7 .
Mo2 Mo1 O11 Mo4 23.14(17) . .
O9 Mo4 O11 Mo1 177.78(14) . .
O10 Mo4 O11 Mo1 69.47(16) . .
O8 Mo4 O11 Mo1 -44.3(2) . .
O1 Mo4 O11 Mo1 -94.78(14) 7 .
O5 Mo4 O11 Mo1 -21.05(12) . .
O12 Mo1 O13 Cu1 162.3(3) . .
O11 Mo1 O13 Cu1 -91.0(3) . .
O3 Mo1 O13 Cu1 61.3(3) . .
O5 Mo1 O13 Cu1 -2.2(5) . .
O4 Mo1 O13 Cu1 -9.2(3) 7 .
Mo2 Mo1 O13 Cu1 64.3(3) . .
N3 Cu1 O13 Mo1 54.3(3) 5 .
N3 Cu1 O13 Mo1 -125.7(3) . .
O13 Cu1 O13 Mo1 -66(50) 5 .
O7 Cu1 O13 Mo1 141.9(3) 3_445 .
O7 Cu1 O13 Mo1 -38.1(3) 7 .
